data_4023649
loop_
_publ_author_name
'Hitoshi Harada'
'Reema K. Thalji'
'Robert G. Bergman'
'Jonathan A. Ellman'

_publ_section_title
;
 Enantioselective Intramolecular Hydroarylation of Alkenes
 via Directed C-H Bond Activation
;
_journal_name_full 'Journal of Organic Chemistry'
_journal_page_first 6772
_journal_page_last 6779
_journal_paper_doi 10.1021/jo801098z
_journal_volume 73
_journal_year 2008
_chemical_formula_sum 'C18 H18 Br N3 O3'
_chemical_formula_weight 404.26
_space_group_IT_number 4
_symmetry_cell_setting monoclinic
_symmetry_Int_Tables_number 4
_symmetry_space_group_name_Hall 'P 2yb'
_symmetry_space_group_name_H-M 'P 1 21 1'
_audit_creation_date 'Fri Dec 28 15:10:31 2007'
_audit_creation_method 'by teXsan'
_cell_angle_alpha 90
_cell_angle_beta 97.255(2)
_cell_angle_gamma 90
_cell_formula_units_Z 4
_cell_length_a 8.7592(9)
_cell_length_b 15.607(2)
_cell_length_c 12.872(1)
_cell_measurement_reflns_used 3051
_cell_measurement_temperature 261.2
_cell_measurement_theta_max 26.0
_cell_measurement_theta_min 2.3
_cell_volume 1745.6(3)
_computing_cell_refinement 'Bruker-AXS SAINT v6.40'
_computing_data_collection 'Bruker-AXS SMART v5.631'
_computing_data_reduction 'Bruker-AXS SAINT v6.40'
_computing_publication_material teXsan
_computing_structure_refinement teXsan
_computing_structure_solution SIR97
_diffrn_measured_fraction_theta_full 1.3335
_diffrn_measured_fraction_theta_max 1.3335
_diffrn_measurement_device_type 'Bruker APEX'
_diffrn_measurement_method \w-scans
_diffrn_radiation_type 'Mo K\a'
_diffrn_radiation_wavelength 0.7107
_diffrn_reflns_av_R_equivalents 0.042
_diffrn_reflns_limit_h_max 10
_diffrn_reflns_limit_h_min 0
_diffrn_reflns_limit_k_max 19
_diffrn_reflns_limit_k_min -10
_diffrn_reflns_limit_l_max 15
_diffrn_reflns_limit_l_min -16
_diffrn_reflns_number 10002
_diffrn_reflns_theta_full 26.38
_diffrn_reflns_theta_max 26.38
_diffrn_standards_decay_% 0
_diffrn_standards_interval_count 0
_diffrn_standards_interval_time 0
_diffrn_standards_number 0
_exptl_absorpt_coefficient_mu 2.384
_exptl_absorpt_correction_T_max 0.867
_exptl_absorpt_correction_T_min 0.607
_exptl_absorpt_correction_type empirical
_exptl_absorpt_process_details 'Blessing, 1995'
_exptl_crystal_colour red
_exptl_crystal_density_diffrn 1.538
_exptl_crystal_density_method 'not measured'
_exptl_crystal_description prismatic
_exptl_crystal_F_000 824.00
_exptl_crystal_size_max 0.410
_exptl_crystal_size_mid 0.160
_exptl_crystal_size_min 0.060
_refine_diff_density_max 0.61
_refine_diff_density_min -0.25
_refine_ls_extinction_method none
_refine_ls_goodness_of_fit_ref 1.347
_refine_ls_hydrogen_treatment constr
_refine_ls_number_parameters 450
_refine_ls_number_reflns 4260
_refine_ls_R_factor_all 0.0428
_refine_ls_R_factor_gt 0.0348
_refine_ls_shift/su_max 0.0005
_refine_ls_structure_factor_coef F
_refine_ls_weighting_details 'w = 1/[\s^2^(Fo) + 0.00022|Fo|^2^]'
_refine_ls_weighting_scheme calc
_refine_ls_wR_factor_all 0.0390
_refine_ls_wR_factor_ref 0.0376
_reflns_number_gt 4260
_reflns_number_total 4934
_reflns_threshold_expression F^2^>2.0\s(F^2^)
_cod_data_source_file jo801098z-file002.cif
_cod_data_source_block Hitoshi_Harada_hh-ii-133c_
_cod_original_sg_symbol_H-M 'P 21       '
_cod_original_formula_sum 'C18 H18 Br N3 O3 '
_cod_database_code 4023649

loop_
_symmetry_equiv_pos_as_xyz
x,y,z
-x,1/2+y,-z

loop_
_atom_site_label
_atom_site_type_symbol
_atom_site_fract_x
_atom_site_fract_y
_atom_site_fract_z
_atom_site_U_iso_or_equiv
_atom_site_adp_type
_atom_site_occupancy
_atom_site_calc_flag
_atom_site_refinement_flags
_atom_site_disorder_assembly
_atom_site_disorder_group
Br1 Br 0.30913(5) -0.0600 0.68434(3) 0.0358(1) Uani 1.00 d . . .
Br2 Br 0.82734(5) 0.22265(5) 0.66279(4) 0.0456(1) Uani 1.00 d . . .
O1 O -0.4467(4) -0.2540(2) 0.0570(2) 0.0410(9) Uani 1.00 d . . .
O2 O -0.0642(3) 0.2132(2) 0.3836(2) 0.0329(8) Uani 1.00 d . . .
O3 O 0.1412(3) 0.2289(2) 0.4938(2) 0.0410(9) Uani 1.00 d . . .
O4 O -0.0226(3) 0.3502(2) 0.0780(2) 0.0315(8) Uani 1.00 d . . .
O5 O 0.4309(4) -0.0811(2) 0.4360(3) 0.0431(10) Uani 1.00 d . . .
O6 O 0.6313(3) -0.0872(2) 0.5521(3) 0.0434(10) Uani 1.00 d . . .
N1 N -0.2450(4) 0.0022(2) 0.2650(2) 0.0255(9) Uani 1.00 d . . .
N2 N -0.1605(4) 0.0603(2) 0.3271(2) 0.0256(9) Uani 1.00 d . . .
N3 N 0.0402(4) 0.1831(3) 0.4479(3) 0.031(1) Uani 1.00 d . . .
N4 N 0.2710(4) 0.1106(2) 0.2634(3) 0.0293(10) Uani 1.00 d . . .
N5 N 0.3541(4) 0.0594(2) 0.3359(3) 0.0288(10) Uani 1.00 d . . .
N6 N 0.5379(4) -0.0463(3) 0.4925(3) 0.037(1) Uani 1.00 d . . .
C1 C -0.2925(5) -0.2549(3) 0.1205(4) 0.040(1) Uani 1.00 d . . .
C2 C -0.2969(5) -0.1751(3) 0.1907(3) 0.033(1) Uani 1.00 d . . .
C3 C -0.4019(5) -0.1164(3) 0.1190(3) 0.027(1) Uani 1.00 d . . .
C4 C -0.4882(5) -0.1696(3) 0.0478(3) 0.032(1) Uani 1.00 d . . .
C5 C -0.6032(5) -0.1390(3) -0.0261(3) 0.030(1) Uani 1.00 d . . .
C6 C -0.6289(5) -0.0532(4) -0.0280(3) 0.037(1) Uani 1.00 d . . .
C7 C -0.5414(5) 0.0028(3) 0.0388(3) 0.034(1) Uani 1.00 d . . .
C8 C -0.4232(5) -0.0270(3) 0.1156(3) 0.026(1) Uani 1.00 d . . .
C9 C -0.3328(5) 0.0341(3) 0.1849(3) 0.025(1) Uani 1.00 d . . .
C10 C -0.3404(5) 0.1285(3) 0.1637(4) 0.033(1) Uani 1.00 d . . .
C11 C -0.2719(7) -0.3400(4) 0.1738(4) 0.056(2) Uani 1.00 d . . .
C12 C -0.3662(6) -0.1914(4) 0.2903(4) 0.044(1) Uani 1.00 d . . .
C13 C -0.0568(4) 0.0347(3) 0.4089(3) 0.024(1) Uani 1.00 d . . .
C14 C 0.0430(5) 0.0924(3) 0.4691(3) 0.023(1) Uani 1.00 d . . .
C15 C 0.1516(4) 0.0641(3) 0.5504(3) 0.027(1) Uani 1.00 d . . .
C16 C 0.1606(5) -0.0215(3) 0.5736(3) 0.028(1) Uani 1.00 d . . .
C17 C 0.0628(5) -0.0798(3) 0.5185(3) 0.029(1) Uani 1.00 d . . .
C18 C -0.0430(4) -0.0519(3) 0.4369(3) 0.028(1) Uani 1.00 d . . .
C19 C 0.0370(5) 0.3555(3) 0.1892(3) 0.028(1) Uani 1.00 d . . .
C20 C 0.1518(5) 0.2809(3) 0.2055(3) 0.026(1) Uani 1.00 d . . .
C21 C 0.0735(4) 0.2176(3) 0.1283(3) 0.027(1) Uani 1.00 d . . .
C22 C -0.0189(4) 0.2653(3) 0.0540(3) 0.029(1) Uani 1.00 d . . .
C23 C -0.1018(5) 0.2298(4) -0.0343(3) 0.036(1) Uani 1.00 d . . .
C24 C -0.0896(5) 0.1420(3) -0.0472(3) 0.039(1) Uani 1.00 d . . .
C25 C -0.0015(5) 0.0916(3) 0.0270(4) 0.036(1) Uani 1.00 d . . .
C26 C 0.0831(4) 0.1277(3) 0.1168(3) 0.029(1) Uani 1.00 d . . .
C27 C 0.1728(5) 0.0722(3) 0.1951(3) 0.028(1) Uani 1.00 d . . .
C28 C 0.1490(5) -0.0229(3) 0.1932(4) 0.036(1) Uani 1.00 d . . .
C29 C 0.0946(5) 0.4445(4) 0.2141(3) 0.038(1) Uani 1.00 d . . .
C30 C 0.3126(5) 0.3045(3) 0.1800(3) 0.031(1) Uani 1.00 d . . .
C31 C 0.4591(4) 0.0946(3) 0.4108(3) 0.027(1) Uani 1.00 d . . .
C32 C 0.5524(5) 0.0456(3) 0.4873(3) 0.029(1) Uani 1.00 d . . .
C33 C 0.6609(5) 0.0841(3) 0.5618(3) 0.030(1) Uani 1.00 d . . .
C34 C 0.6793(5) 0.1699(3) 0.5619(3) 0.031(1) Uani 1.00 d . . .
C35 C 0.5899(5) 0.2214(3) 0.4890(3) 0.034(1) Uani 1.00 d . . .
C36 C 0.4828(5) 0.1833(3) 0.4157(3) 0.030(1) Uani 1.00 d . . .
H1 H -0.2152 -0.2476 0.0756 0.0478 Uiso 1.00 calc . . .
H2 H -0.1972 -0.1507 0.2058 0.0401 Uiso 1.00 calc . . .
H3 H -0.6620 -0.1764 -0.0737 0.0364 Uiso 1.00 calc . . .
H4 H -0.7096 -0.0308 -0.0766 0.0449 Uiso 1.00 calc . . .
H5 H -0.5611 0.0626 0.0329 0.0409 Uiso 1.00 calc . . .
H6 H -0.4032 0.1551 0.2093 0.0393 Uiso 1.00 calc . . .
H7 H -0.3831 0.1381 0.0931 0.0393 Uiso 1.00 calc . . .
H8 H -0.2396 0.1521 0.1751 0.0393 Uiso 1.00 calc . . .
H9 H -0.3486 -0.3472 0.2190 0.0677 Uiso 1.00 calc . . .
H10 H -0.2811 -0.3842 0.1227 0.0677 Uiso 1.00 calc . . .
H11 H -0.1729 -0.3426 0.2135 0.0677 Uiso 1.00 calc . . .
H12 H -0.3760 -0.1387 0.3258 0.0534 Uiso 1.00 calc . . .
H13 H -0.4649 -0.2167 0.2738 0.0534 Uiso 1.00 calc . . .
H14 H -0.3014 -0.2290 0.3340 0.0534 Uiso 1.00 calc . . .
H15 H 0.2186 0.1037 0.5891 0.0319 Uiso 1.00 calc . . .
H16 H 0.0683 -0.1388 0.5367 0.0349 Uiso 1.00 calc . . .
H17 H -0.1083 -0.0926 0.3987 0.0334 Uiso 1.00 calc . . .
H18 H -0.1732 0.1154 0.3140 0.0307 Uiso 1.00 calc . . .
H19 H -0.0451 0.3443 0.2288 0.0339 Uiso 1.00 calc . . .
H20 H 0.1570 0.2593 0.2748 0.0318 Uiso 1.00 calc . . .
H21 H -0.1642 0.2641 -0.0838 0.0435 Uiso 1.00 calc . . .
H22 H -0.1424 0.1156 -0.1079 0.0463 Uiso 1.00 calc . . .
H23 H 0.0017 0.0314 0.0168 0.0426 Uiso 1.00 calc . . .
H24 H 0.1333 -0.0421 0.2610 0.0437 Uiso 1.00 calc . . .
H25 H 0.0614 -0.0367 0.1447 0.0437 Uiso 1.00 calc . . .
H26 H 0.2373 -0.0503 0.1725 0.0437 Uiso 1.00 calc . . .
H27 H 0.0158 0.4847 0.1915 0.0459 Uiso 1.00 calc . . .
H28 H 0.1228 0.4499 0.2876 0.0459 Uiso 1.00 calc . . .
H29 H 0.1818 0.4554 0.1791 0.0459 Uiso 1.00 calc . . .
H30 H 0.3043 0.3329 0.1143 0.0377 Uiso 1.00 calc . . .
H31 H 0.3613 0.3413 0.2329 0.0377 Uiso 1.00 calc . . .
H32 H 0.3721 0.2539 0.1770 0.0377 Uiso 1.00 calc . . .
H33 H 0.7216 0.0498 0.6123 0.0363 Uiso 1.00 calc . . .
H34 H 0.6028 0.2819 0.4899 0.0408 Uiso 1.00 calc . . .
H35 H 0.4224 0.2187 0.3664 0.0366 Uiso 1.00 calc . . .
H36 H 0.3398 0.0036 0.3342 0.0345 Uiso 1.00 calc . . .

loop_
_atom_site_aniso_label
_atom_site_aniso_U_11
_atom_site_aniso_U_22
_atom_site_aniso_U_33
_atom_site_aniso_U_12
_atom_site_aniso_U_13
_atom_site_aniso_U_23
Br1 0.0350(2) 0.0414(3) 0.0281(2) 0.0012(2) -0.0073(2) 0.0063(2)
Br2 0.0502(3) 0.0486(3) 0.0335(2) 0.0024(3) -0.0117(2) -0.0049(3)
O1 0.051(2) 0.032(2) 0.035(2) -0.006(2) -0.015(1) -0.003(2)
O2 0.036(2) 0.026(2) 0.034(2) -0.000(1) -0.008(1) 0.000(1)
O3 0.045(2) 0.025(2) 0.048(2) -0.010(2) -0.014(1) -0.005(2)
O4 0.033(2) 0.030(2) 0.029(2) 0.003(1) -0.009(1) 0.001(1)
O5 0.046(2) 0.026(2) 0.054(2) -0.001(2) -0.006(2) 0.007(2)
O6 0.038(2) 0.032(2) 0.056(2) 0.009(1) -0.009(2) 0.016(2)
N1 0.027(2) 0.023(2) 0.024(2) -0.005(2) -0.005(1) -0.004(2)
N2 0.031(2) 0.019(2) 0.024(2) 0.002(2) -0.006(1) 0.000(2)
N3 0.034(2) 0.028(2) 0.030(2) -0.002(2) 0.001(2) -0.004(2)
N4 0.032(2) 0.027(2) 0.027(2) 0.005(2) -0.004(2) 0.003(2)
N5 0.033(2) 0.023(2) 0.030(2) 0.001(2) -0.001(2) 0.002(2)
N6 0.039(2) 0.032(3) 0.041(2) 0.001(2) 0.006(2) 0.009(2)
C1 0.042(3) 0.037(3) 0.037(3) 0.002(2) -0.011(2) -0.003(2)
C2 0.048(3) 0.026(3) 0.023(2) -0.005(2) -0.011(2) 0.002(2)
C3 0.025(2) 0.032(3) 0.022(2) -0.004(2) -0.004(2) -0.002(2)
C4 0.040(3) 0.029(3) 0.024(2) -0.002(2) -0.004(2) -0.001(2)
C5 0.029(2) 0.037(3) 0.022(2) -0.008(2) -0.006(2) -0.004(2)
C6 0.033(2) 0.046(3) 0.030(2) 0.005(3) -0.011(2) 0.001(3)
C7 0.035(2) 0.032(3) 0.032(2) 0.006(2) -0.009(2) -0.000(2)
C8 0.026(2) 0.030(3) 0.020(2) -0.001(2) 0.001(2) -0.002(2)
C9 0.022(2) 0.028(3) 0.026(2) 0.002(2) 0.002(2) 0.003(2)
C10 0.031(2) 0.029(3) 0.036(3) 0.001(2) -0.006(2) 0.001(2)
C11 0.082(4) 0.030(3) 0.049(3) 0.002(3) -0.024(3) -0.003(3)
C12 0.050(3) 0.046(3) 0.035(3) -0.002(3) -0.003(2) 0.003(3)
C13 0.024(2) 0.025(3) 0.022(2) 0.002(2) 0.002(2) -0.003(2)
C14 0.026(2) 0.023(2) 0.021(2) 0.003(2) 0.004(2) -0.002(2)
C15 0.026(2) 0.033(3) 0.021(2) -0.004(2) 0.003(2) -0.006(2)
C16 0.029(2) 0.033(3) 0.020(2) 0.004(2) -0.002(2) 0.000(2)
C17 0.031(2) 0.025(3) 0.030(2) -0.003(2) -0.002(2) 0.004(2)
C18 0.032(2) 0.022(2) 0.028(2) -0.004(2) -0.002(2) -0.007(2)
C19 0.028(2) 0.028(3) 0.027(2) -0.001(2) -0.002(2) 0.003(2)
C20 0.030(2) 0.026(2) 0.022(2) -0.002(2) -0.001(2) 0.003(2)
C21 0.029(2) 0.029(2) 0.022(2) 0.003(2) 0.002(2) 0.002(2)
C22 0.026(2) 0.030(3) 0.030(2) 0.002(2) 0.002(2) -0.003(2)
C23 0.033(2) 0.047(3) 0.026(2) 0.010(3) -0.005(2) -0.002(3)
C24 0.045(3) 0.039(3) 0.029(2) 0.005(2) -0.008(2) -0.015(2)
C25 0.040(3) 0.031(3) 0.034(3) 0.004(2) -0.002(2) -0.011(2)
C26 0.023(2) 0.032(3) 0.031(2) 0.001(2) 0.002(2) -0.002(2)
C27 0.026(2) 0.030(3) 0.028(2) 0.003(2) 0.005(2) -0.003(2)
C28 0.039(3) 0.030(3) 0.040(3) -0.002(2) 0.006(2) 0.000(2)
C29 0.042(2) 0.033(3) 0.037(2) 0.003(3) -0.005(2) 0.003(3)
C30 0.029(2) 0.035(3) 0.029(2) -0.002(2) -0.000(2) 0.002(2)
C31 0.026(2) 0.032(3) 0.021(2) 0.006(2) 0.003(2) 0.002(2)
C32 0.029(2) 0.025(3) 0.033(2) 0.004(2) 0.010(2) 0.006(2)
C33 0.031(2) 0.036(3) 0.023(2) 0.005(2) 0.001(2) 0.004(2)
C34 0.031(2) 0.035(3) 0.026(2) 0.008(2) -0.002(2) -0.002(2)
C35 0.044(3) 0.026(2) 0.031(2) 0.005(2) 0.000(2) -0.003(2)
C36 0.034(2) 0.031(3) 0.025(2) 0.011(2) -0.000(2) 0.005(2)

loop_
_atom_type_symbol
_atom_type_description
_atom_type_scat_dispersion_real
_atom_type_scat_dispersion_imag
_atom_type_scat_source
Br Br -0.290 2.459
;International Tables for Crystallography
(1992, Vol. C, Tables 4.2.6.8 and 6.1.1.1)
;
O O 0.011 0.006
;International Tables for Crystallography
(1992, Vol. C, Tables 4.2.6.8 and 6.1.1.1)
;
N N 0.006 0.003
;International Tables for Crystallography
(1992, Vol. C, Tables 4.2.6.8 and 6.1.1.1)
;
C C 0.003 0.002
;International Tables for Crystallography
(1992, Vol. C, Tables 4.2.6.8 and 6.1.1.1)
;
H H 0.000 0.000
;International Tables for Crystallography
(1992, Vol. C, Table 6.1.1.2)
;

loop_
_geom_angle_atom_site_label_1
_geom_angle_atom_site_label_2
_geom_angle_atom_site_label_3
_geom_angle
_geom_angle_site_symmetry_1
_geom_angle_site_symmetry_2
_geom_angle_site_symmetry_3
_geom_angle_publ_flag
C1 O1 C4 105.6(3) . . . ?
C19 O4 C22 105.1(3) . . . ?
N2 N1 C9 115.6(4) . . . ?
N1 N2 C13 121.2(4) . . . ?
O2 N3 O3 121.6(4) . . . ?
O2 N3 C14 119.3(4) . . . ?
O3 N3 C14 119.0(3) . . . ?
N5 N4 C27 116.3(4) . . . ?
N4 N5 C31 120.1(4) . . . ?
O5 N6 O6 122.3(4) . . . ?
O5 N6 C32 118.3(4) . . . ?
O6 N6 C32 119.4(4) . . . ?
O1 C1 C2 103.0(4) . . . ?
O1 C1 C11 108.0(4) . . . ?
C2 C1 C11 117.3(4) . . . ?
C1 C2 C3 100.9(3) . . . ?
C1 C2 C12 113.9(4) . . . ?
C3 C2 C12 109.8(4) . . . ?
C2 C3 C4 106.1(4) . . . ?
C2 C3 C8 133.0(4) . . . ?
C4 C3 C8 120.9(4) . . . ?
O1 C4 C3 113.7(4) . . . ?
O1 C4 C5 123.7(4) . . . ?
C3 C4 C5 122.5(4) . . . ?
C4 C5 C6 117.3(4) . . . ?
C5 C6 C7 122.2(4) . . . ?
C6 C7 C8 121.5(5) . . . ?
C3 C8 C7 115.5(4) . . . ?
C3 C8 C9 124.4(4) . . . ?
C7 C8 C9 120.1(4) . . . ?
N1 C9 C8 116.9(4) . . . ?
N1 C9 C10 121.8(4) . . . ?
C8 C9 C10 121.3(4) . . . ?
N2 C13 C14 122.8(4) . . . ?
N2 C13 C18 120.7(4) . . . ?
C14 C13 C18 116.5(4) . . . ?
N3 C14 C13 121.8(4) . . . ?
N3 C14 C15 116.5(4) . . . ?
C13 C14 C15 121.7(4) . . . ?
C14 C15 C16 119.2(4) . . . ?
BR1 C16 C15 119.1(3) . . . ?
BR1 C16 C17 119.9(3) . . . ?
C15 C16 C17 121.0(4) . . . ?
C16 C17 C18 119.7(4) . . . ?
C13 C18 C17 121.9(4) . . . ?
O4 C19 C20 103.7(3) . . . ?
O4 C19 C29 109.3(4) . . . ?
C20 C19 C29 118.5(3) . . . ?
C19 C20 C21 99.9(3) . . . ?
C19 C20 C30 113.2(4) . . . ?
C21 C20 C30 111.8(3) . . . ?
C20 C21 C22 106.2(4) . . . ?
C20 C21 C26 133.8(4) . . . ?
C22 C21 C26 119.8(4) . . . ?
O4 C22 C21 113.2(4) . . . ?
O4 C22 C23 123.4(4) . . . ?
C21 C22 C23 123.3(5) . . . ?
C22 C23 C24 117.0(4) . . . ?
C23 C24 C25 121.3(4) . . . ?
C24 C25 C26 121.7(4) . . . ?
C21 C26 C25 116.7(4) . . . ?
C21 C26 C27 122.9(4) . . . ?
C25 C26 C27 120.3(4) . . . ?
N4 C27 C26 116.2(4) . . . ?
N4 C27 C28 123.2(4) . . . ?
C26 C27 C28 120.6(4) . . . ?
N5 C31 C32 123.4(4) . . . ?
N5 C31 C36 121.0(4) . . . ?
C32 C31 C36 115.6(4) . . . ?
N6 C32 C31 121.5(4) . . . ?
N6 C32 C33 116.8(4) . . . ?
C31 C32 C33 121.7(4) . . . ?
C32 C33 C34 119.8(4) . . . ?
BR2 C34 C33 120.1(3) . . . ?
BR2 C34 C35 119.0(4) . . . ?
C33 C34 C35 120.9(4) . . . ?
C34 C35 C36 119.0(5) . . . ?
C31 C36 C35 122.8(4) . . . ?
N1 N2 H18 119.421 . . . no
C13 N2 H18 119.422 . . . no
N4 N5 H36 119.963 . . . no
C31 N5 H36 119.963 . . . no
O1 C1 H1 109.368 . . . no
C2 C1 H1 109.367 . . . no
C11 C1 H1 109.369 . . . no
C1 C2 H2 110.637 . . . no
C3 C2 H2 110.637 . . . no
C12 C2 H2 110.637 . . . no
C4 C5 H3 121.361 . . . no
C6 C5 H3 121.360 . . . no
C5 C6 H4 118.895 . . . no
C7 C6 H4 118.895 . . . no
C6 C7 H5 119.228 . . . no
C8 C7 H5 119.229 . . . no
C9 C10 H6 109.471 . . . no
C9 C10 H7 109.471 . . . no
C9 C10 H8 109.471 . . . no
H6 C10 H7 109.472 . . . no
H6 C10 H8 109.471 . . . no
H7 C10 H8 109.472 . . . no
C1 C11 H9 109.470 . . . no
C1 C11 H10 109.469 . . . no
C1 C11 H11 109.470 . . . no
H9 C11 H10 109.473 . . . no
H9 C11 H11 109.474 . . . no
H10 C11 H11 109.472 . . . no
C2 C12 H12 109.469 . . . no
C2 C12 H13 109.469 . . . no
C2 C12 H14 109.470 . . . no
H12 C12 H13 109.473 . . . no
H12 C12 H14 109.473 . . . no
H13 C12 H14 109.474 . . . no
C14 C15 H15 120.396 . . . no
C16 C15 H15 120.395 . . . no
C16 C17 H16 120.126 . . . no
C18 C17 H16 120.127 . . . no
C13 C18 H17 119.056 . . . no
C17 C18 H17 119.057 . . . no
O4 C19 H19 108.295 . . . no
C20 C19 H19 108.295 . . . no
C29 C19 H19 108.295 . . . no
C19 C20 H20 110.522 . . . no
C21 C20 H20 110.523 . . . no
C30 C20 H20 110.522 . . . no
C22 C23 H21 121.504 . . . no
C24 C23 H21 121.504 . . . no
C23 C24 H22 119.344 . . . no
C25 C24 H22 119.344 . . . no
C24 C25 H23 119.133 . . . no
C26 C25 H23 119.132 . . . no
C27 C28 H24 109.470 . . . no
C27 C28 H25 109.470 . . . no
C27 C28 H26 109.470 . . . no
H24 C28 H25 109.472 . . . no
H24 C28 H26 109.473 . . . no
H25 C28 H26 109.473 . . . no
C19 C29 H27 109.470 . . . no
C19 C29 H28 109.470 . . . no
C19 C29 H29 109.470 . . . no
H27 C29 H28 109.473 . . . no
H27 C29 H29 109.472 . . . no
H28 C29 H29 109.473 . . . no
C20 C30 H30 109.470 . . . no
C20 C30 H31 109.469 . . . no
C20 C30 H32 109.470 . . . no
H30 C30 H31 109.472 . . . no
H30 C30 H32 109.474 . . . no
H31 C30 H32 109.473 . . . no
C32 C33 H33 120.077 . . . no
C34 C33 H33 120.078 . . . no
C34 C35 H34 120.484 . . . no
C36 C35 H34 120.483 . . . no
C31 C36 H35 118.585 . . . no
C35 C36 H35 118.585 . . . no

loop_
_geom_bond_atom_site_label_1
_geom_bond_atom_site_label_2
_geom_bond_distance
_geom_bond_site_symmetry_1
_geom_bond_site_symmetry_2
_geom_bond_publ_flag
BR1 C16 1.902(4) . . yes
BR2 C34 1.903(4) . . yes
O1 C1 1.488(5) . . yes
O1 C4 1.368(6) . . yes
O2 N3 1.245(4) . . yes
O3 N3 1.229(4) . . yes
O4 C19 1.463(5) . . yes
O4 C22 1.362(5) . . yes
O5 N6 1.238(5) . . yes
O6 N6 1.227(4) . . yes
N1 N2 1.364(4) . . yes
N1 C9 1.304(5) . . yes
N2 C13 1.361(5) . . yes
N3 C14 1.442(6) . . yes
N4 N5 1.367(5) . . yes
N4 C27 1.297(5) . . yes
N5 C31 1.362(5) . . yes
N6 C32 1.441(6) . . yes
C1 C2 1.543(7) . . yes
C1 C11 1.495(8) . . yes
C2 C3 1.524(6) . . yes
C2 C12 1.508(7) . . yes
C3 C4 1.388(6) . . yes
C3 C8 1.407(6) . . yes
C4 C5 1.380(6) . . yes
C5 C6 1.357(8) . . yes
C6 C7 1.387(7) . . yes
C7 C8 1.416(6) . . yes
C8 C9 1.468(6) . . yes
C9 C10 1.499(7) . . yes
C13 C14 1.415(6) . . yes
C13 C18 1.399(6) . . yes
C14 C15 1.394(6) . . yes
C15 C16 1.369(7) . . yes
C16 C17 1.382(6) . . yes
C17 C18 1.380(5) . . yes
C19 C20 1.535(6) . . yes
C19 C29 1.499(7) . . yes
C20 C21 1.505(6) . . yes
C20 C30 1.531(6) . . yes
C21 C22 1.389(6) . . yes
C21 C26 1.414(7) . . yes
C22 C23 1.385(6) . . yes
C23 C24 1.387(8) . . yes
C24 C25 1.392(7) . . yes
C25 C26 1.409(6) . . yes
C26 C27 1.478(6) . . yes
C27 C28 1.499(7) . . yes
C31 C32 1.421(6) . . yes
C31 C36 1.399(7) . . yes
C32 C33 1.398(6) . . yes
C33 C34 1.349(7) . . yes
C34 C35 1.399(6) . . yes
C35 C36 1.379(6) . . yes
N2 H18 0.880 . . no
N5 H36 0.880 . . no
C1 H1 0.950 . . no
C2 H2 0.950 . . no
C5 H3 0.950 . . no
C6 H4 0.950 . . no
C7 H5 0.950 . . no
C10 H6 0.950 . . no
C10 H7 0.950 . . no
C10 H8 0.950 . . no
C11 H9 0.950 . . no
C11 H10 0.950 . . no
C11 H11 0.950 . . no
C12 H12 0.950 . . no
C12 H13 0.950 . . no
C12 H14 0.950 . . no
C15 H15 0.950 . . no
C17 H16 0.950 . . no
C18 H17 0.950 . . no
C19 H19 0.950 . . no
C20 H20 0.950 . . no
C23 H21 0.950 . . no
C24 H22 0.950 . . no
C25 H23 0.950 . . no
C28 H24 0.950 . . no
C28 H25 0.950 . . no
C28 H26 0.950 . . no
C29 H27 0.950 . . no
C29 H28 0.950 . . no
C29 H29 0.950 . . no
C30 H30 0.950 . . no
C30 H31 0.950 . . no
C30 H32 0.950 . . no
C33 H33 0.950 . . no
C35 H34 0.950 . . no
C36 H35 0.950 . . no

loop_
_geom_contact_atom_site_label_1
_geom_contact_atom_site_label_2
_geom_contact_distance
_geom_contact_site_symmetry_1
_geom_contact_site_symmetry_2
_geom_contact_publ_flag
BR1 N6 3.378(3) . . ?
BR1 O6 3.501(3) . . ?
BR1 O5 3.510(3) . . ?
BR2 N3 3.579(4) . 1_655 ?
O1 C30 3.524(5) . 2_545 ?
O2 C20 3.325(5) . . ?
O2 C17 3.468(5) . 2_556 ?
O2 C34 3.475(5) . 1_455 ?
O2 C35 3.474(5) . 1_455 ?
O2 C19 3.542(5) . . ?
O3 C36 3.351(5) . . ?
O3 C12 3.431(6) . 2_556 ?
O3 C17 3.473(6) . 2_556 ?
O3 O6 3.586(4) . 2_656 ?
O4 C5 3.265(5) . 2_455 ?
O4 C6 3.392(6) . 2_455 ?
O5 C12 3.237(6) . 1_655 ?
O5 C35 3.241(6) . 2_646 ?
O5 C16 3.266(5) . . ?
O5 C17 3.519(5) . . ?
O6 C18 3.422(5) . 1_655 ?
O6 C35 3.563(6) . 2_646 ?
N2 C32 3.455(5) . 1_455 ?
N2 C27 3.563(5) . . ?
N2 C33 3.593(5) . 1_455 ?
N3 N4 3.496(5) . . ?
N4 C14 3.524(5) . . ?
N5 C14 3.437(5) . . ?
N5 C15 3.465(5) . . ?
N5 C9 3.578(5) . 1_655 ?
C4 C30 3.502(6) . 2_545 ?
C5 C23 3.461(6) . 2_445 ?
C5 C30 3.529(6) . 2_545 ?
C7 C27 3.573(6) . 1_455 ?
C7 C28 3.581(6) . 1_455 ?
C13 C33 3.437(6) . 1_455 ?
C15 C31 3.453(5) . . ?

loop_
_geom_torsion_atom_site_label_1
_geom_torsion_atom_site_label_2
_geom_torsion_atom_site_label_3
_geom_torsion_atom_site_label_4
_geom_torsion
_geom_torsion_site_symmetry_1
_geom_torsion_site_symmetry_2
_geom_torsion_site_symmetry_3
_geom_torsion_site_symmetry_4
_geom_torsion_publ_flag
BR1 C16 C15 C14 179.9(3) 1_555 1_555 1_555 1_555 yes
BR1 C16 C17 C18 -178.8(3) 1_555 1_555 1_555 1_555 yes
BR2 C34 C33 C32 -179.8(3) 1_555 1_555 1_555 1_555 yes
BR2 C34 C35 C36 179.9(3) 1_555 1_555 1_555 1_555 yes
O1 C1 C2 C3 -31.3(4) 1_555 1_555 1_555 1_555 yes
O1 C1 C2 C12 86.3(4) 1_555 1_555 1_555 1_555 yes
O1 C4 C3 C2 -4.9(5) 1_555 1_555 1_555 1_555 yes
O1 C4 C3 C8 175.8(4) 1_555 1_555 1_555 1_555 yes
O1 C4 C5 C6 -178.1(4) 1_555 1_555 1_555 1_555 yes
O2 N3 C14 C13 8.8(6) 1_555 1_555 1_555 1_555 yes
O2 N3 C14 C15 -172.7(3) 1_555 1_555 1_555 1_555 yes
O3 N3 C14 C13 -171.2(4) 1_555 1_555 1_555 1_555 yes
O3 N3 C14 C15 7.3(6) 1_555 1_555 1_555 1_555 yes
O4 C19 C20 C21 -33.2(4) 1_555 1_555 1_555 1_555 yes
O4 C19 C20 C30 85.8(4) 1_555 1_555 1_555 1_555 yes
O4 C22 C21 C20 -6.0(5) 1_555 1_555 1_555 1_555 yes
O4 C22 C21 C26 177.0(4) 1_555 1_555 1_555 1_555 yes
O4 C22 C23 C24 -178.5(4) 1_555 1_555 1_555 1_555 yes
O5 N6 C32 C31 -7.6(6) 1_555 1_555 1_555 1_555 yes
O5 N6 C32 C33 171.5(3) 1_555 1_555 1_555 1_555 yes
O6 N6 C32 C31 172.3(4) 1_555 1_555 1_555 1_555 yes
O6 N6 C32 C33 -8.6(6) 1_555 1_555 1_555 1_555 yes
N1 N2 C13 C14 174.0(3) 1_555 1_555 1_555 1_555 yes
N1 N2 C13 C18 -5.3(6) 1_555 1_555 1_555 1_555 yes
N1 C9 C8 C3 -11.5(6) 1_555 1_555 1_555 1_555 yes
N1 C9 C8 C7 168.4(4) 1_555 1_555 1_555 1_555 yes
N2 N1 C9 C8 179.0(3) 1_555 1_555 1_555 1_555 yes
N2 N1 C9 C10 -0.5(6) 1_555 1_555 1_555 1_555 yes
N2 C13 C14 N3 0.5(6) 1_555 1_555 1_555 1_555 yes
N2 C13 C14 C15 -177.9(4) 1_555 1_555 1_555 1_555 yes
N2 C13 C18 C17 179.0(4) 1_555 1_555 1_555 1_555 yes
N3 C14 C13 C18 179.9(3) 1_555 1_555 1_555 1_555 yes
N3 C14 C15 C16 -179.5(4) 1_555 1_555 1_555 1_555 yes
N4 N5 C31 C32 -178.4(3) 1_555 1_555 1_555 1_555 yes
N4 N5 C31 C36 0.6(6) 1_555 1_555 1_555 1_555 yes
N4 C27 C26 C21 -15.3(6) 1_555 1_555 1_555 1_555 yes
N4 C27 C26 C25 166.5(4) 1_555 1_555 1_555 1_555 yes
N5 N4 C27 C26 -180.0(3) 1_555 1_555 1_555 1_555 yes
N5 N4 C27 C28 -0.2(6) 1_555 1_555 1_555 1_555 yes
N5 C31 C32 N6 -2.1(6) 1_555 1_555 1_555 1_555 yes
N5 C31 C32 C33 178.8(4) 1_555 1_555 1_555 1_555 yes
N5 C31 C36 C35 -178.7(4) 1_555 1_555 1_555 1_555 yes
N6 C32 C31 C36 178.8(4) 1_555 1_555 1_555 1_555 yes
N6 C32 C33 C34 -179.4(4) 1_555 1_555 1_555 1_555 yes
C1 O1 C4 C3 -16.2(5) 1_555 1_555 1_555 1_555 yes
C1 O1 C4 C5 162.8(4) 1_555 1_555 1_555 1_555 yes
C1 C2 C3 C4 22.7(5) 1_555 1_555 1_555 1_555 yes
C1 C2 C3 C8 -158.2(5) 1_555 1_555 1_555 1_555 yes
C2 C1 O1 C4 29.7(4) 1_555 1_555 1_555 1_555 yes
C2 C3 C4 C5 176.1(4) 1_555 1_555 1_555 1_555 yes
C2 C3 C8 C7 -176.3(4) 1_555 1_555 1_555 1_555 yes
C2 C3 C8 C9 3.6(8) 1_555 1_555 1_555 1_555 yes
C3 C2 C1 C11 -149.7(4) 1_555 1_555 1_555 1_555 yes
C3 C4 C5 C6 0.8(7) 1_555 1_555 1_555 1_555 yes
C3 C8 C7 C6 -0.1(7) 1_555 1_555 1_555 1_555 yes
C3 C8 C9 C10 168.0(4) 1_555 1_555 1_555 1_555 yes
C4 O1 C1 C11 154.6(4) 1_555 1_555 1_555 1_555 yes
C4 C3 C2 C12 -97.8(5) 1_555 1_555 1_555 1_555 yes
C4 C3 C8 C7 2.7(7) 1_555 1_555 1_555 1_555 yes
C4 C3 C8 C9 -177.4(4) 1_555 1_555 1_555 1_555 yes
C4 C5 C6 C7 2.0(7) 1_555 1_555 1_555 1_555 yes
C5 C4 C3 C8 -3.2(7) 1_555 1_555 1_555 1_555 yes
C5 C6 C7 C8 -2.3(7) 1_555 1_555 1_555 1_555 yes
C6 C7 C8 C9 -180.0(4) 1_555 1_555 1_555 1_555 yes
C7 C8 C9 C10 -12.2(6) 1_555 1_555 1_555 1_555 yes
C8 C3 C2 C12 81.4(6) 1_555 1_555 1_555 1_555 yes
C9 N1 N2 C13 -175.5(4) 1_555 1_555 1_555 1_555 yes
C11 C1 C2 C12 -32.2(6) 1_555 1_555 1_555 1_555 yes
C13 C14 C15 C16 -1.0(6) 1_555 1_555 1_555 1_555 yes
C13 C18 C17 C16 -1.2(6) 1_555 1_555 1_555 1_555 yes
C14 C13 C18 C17 -0.4(6) 1_555 1_555 1_555 1_555 yes
C14 C15 C16 C17 -0.7(6) 1_555 1_555 1_555 1_555 yes
C15 C14 C13 C18 1.5(6) 1_555 1_555 1_555 1_555 yes
C15 C16 C17 C18 1.7(6) 1_555 1_555 1_555 1_555 yes
C19 O4 C22 C21 -16.3(4) 1_555 1_555 1_555 1_555 yes
C19 O4 C22 C23 162.2(4) 1_555 1_555 1_555 1_555 yes
C19 C20 C21 C22 24.1(4) 1_555 1_555 1_555 1_555 yes
C19 C20 C21 C26 -159.5(5) 1_555 1_555 1_555 1_555 yes
C20 C19 O4 C22 31.1(4) 1_555 1_555 1_555 1_555 yes
C20 C21 C22 C23 175.5(4) 1_555 1_555 1_555 1_555 yes
C20 C21 C26 C25 -174.7(4) 1_555 1_555 1_555 1_555 yes
C20 C21 C26 C27 7.0(7) 1_555 1_555 1_555 1_555 yes
C21 C20 C19 C29 -154.5(4) 1_555 1_555 1_555 1_555 yes
C21 C22 C23 C24 -0.1(6) 1_555 1_555 1_555 1_555 yes
C21 C26 C25 C24 0.4(7) 1_555 1_555 1_555 1_555 yes
C21 C26 C27 C28 164.9(4) 1_555 1_555 1_555 1_555 yes
C22 O4 C19 C29 158.4(3) 1_555 1_555 1_555 1_555 yes
C22 C21 C20 C30 -95.9(4) 1_555 1_555 1_555 1_555 yes
C22 C21 C26 C25 1.3(6) 1_555 1_555 1_555 1_555 yes
C22 C21 C26 C27 -176.9(3) 1_555 1_555 1_555 1_555 yes
C22 C23 C24 C25 1.9(7) 1_555 1_555 1_555 1_555 yes
C23 C22 C21 C26 -1.5(6) 1_555 1_555 1_555 1_555 yes
C23 C24 C25 C26 -2.1(7) 1_555 1_555 1_555 1_555 yes
C24 C25 C26 C27 178.7(4) 1_555 1_555 1_555 1_555 yes
C25 C26 C27 C28 -13.3(6) 1_555 1_555 1_555 1_555 yes
C26 C21 C20 C30 80.5(6) 1_555 1_555 1_555 1_555 yes
C27 N4 N5 C31 -179.6(4) 1_555 1_555 1_555 1_555 yes
C29 C19 C20 C30 -35.5(5) 1_555 1_555 1_555 1_555 yes
C31 C32 C33 C34 -0.3(6) 1_555 1_555 1_555 1_555 yes
C31 C36 C35 C34 -0.0(7) 1_555 1_555 1_555 1_555 yes
C32 C31 C36 C35 0.4(6) 1_555 1_555 1_555 1_555 yes
C32 C33 C34 C35 0.7(7) 1_555 1_555 1_555 1_555 yes
C33 C32 C31 C36 -0.3(6) 1_555 1_555 1_555 1_555 yes
C33 C34 C35 C36 -0.6(7) 1_555 1_555 1_555 1_555 yes
